data_2017374
loop_
_publ_author_name
'Al-Far, Rawhi H.'
'Haddad, Salim F.'
'Ali, Basem Fares'

_publ_section_title
;
 Three isomorphous 2,6-dibromopyridinium tetrabromidometallates:
 (C~5~H~4~Br~2~N)~2~[<i>M</i>Br~4~]&#x00B7;2H~2~O (<i>M</i> = Cu, Cd
 and Hg)
;
_journal_coeditor_code BG3107
_journal_issue 11
_journal_name_full 'Acta Crystallographica Section C'
_journal_page_first m451
_journal_page_last m454
_journal_paper_doi 10.1107/S010827010903772X
_journal_volume 65
_journal_year 2009
_chemical_formula_iupac '(C5 H4 Br2 N)2 [Hg Br4], 2H2 O'
_chemical_formula_moiety '2(C5 H4 Br2 N +), Br4 Hg 2-, 2(H2 O)'
_chemical_formula_sum 'C10 H12 Br8 Hg N2 O2'
_chemical_formula_weight 1032.01
_chemical_name_systematic
;
bis(2,6-dibromopyridinium) tetrabromidomercurate(II) dihydrate
;
_space_group_IT_number 56
_symmetry_cell_setting orthorhombic
_symmetry_space_group_name_Hall '-P 2ab 2ac'
_symmetry_space_group_name_H-M 'P c c n'
_atom_sites_solution_hydrogens geom
_atom_sites_solution_primary direct
_atom_sites_solution_secondary difmap
_audit_creation_method SHELXL-97
_cell_angle_alpha 90.00
_cell_angle_beta 90.00
_cell_angle_gamma 90.00
_cell_formula_units_Z 4
_cell_length_a 10.6328(7)
_cell_length_b 13.5144(9)
_cell_length_c 15.6141(11)
_cell_measurement_reflns_used 3699
_cell_measurement_temperature 296(2)
_cell_measurement_theta_max 28.543
_cell_measurement_theta_min 2.438
_cell_volume 2243.7(3)
_computing_cell_refinement 'SAINTPlus (Bruker, 2001)'
_computing_data_collection 'SMART (Bruker, 2001)'
_computing_data_reduction 'SAINTPlus (Bruker, 2001)'
_computing_molecular_graphics 'XP, SHELXTL (Sheldrick, 2008)'
_computing_publication_material 'XCIF, SHELXTL (Sheldrick, 2008)'
_computing_structure_refinement 'XL, SHELXTL (Sheldrick, 2008)'
_computing_structure_solution 'XS, SHELXTL (Sheldrick, 2008)'
_diffrn_ambient_temperature 296(2)
_diffrn_detector_area_resol_mean 8.3
_diffrn_measured_fraction_theta_full 0.992
_diffrn_measured_fraction_theta_max 0.992
_diffrn_measurement_device_type 'Bruker/Siemens SMART APEX'
_diffrn_measurement_method \w
_diffrn_radiation_monochromator graphite
_diffrn_radiation_source 'fine-focus sealed tube'
_diffrn_radiation_type MoK\a
_diffrn_radiation_wavelength 0.71073
_diffrn_reflns_av_R_equivalents 0.0606
_diffrn_reflns_av_sigmaI/netI 0.0409
_diffrn_reflns_limit_h_max 9
_diffrn_reflns_limit_h_min -12
_diffrn_reflns_limit_k_max 16
_diffrn_reflns_limit_k_min -15
_diffrn_reflns_limit_l_max 18
_diffrn_reflns_limit_l_min -18
_diffrn_reflns_number 13744
_diffrn_reflns_theta_full 25.25
_diffrn_reflns_theta_max 25.25
_diffrn_reflns_theta_min 2.44
_diffrn_standards_decay_% 0.01
_exptl_absorpt_coefficient_mu 21.113
_exptl_absorpt_correction_T_max 0.0510
_exptl_absorpt_correction_T_min 0.0186
_exptl_absorpt_correction_type numerical
_exptl_absorpt_process_details '(SADABS; Bruker, 2001)'
_exptl_crystal_colour colourless
_exptl_crystal_density_diffrn 3.055
_exptl_crystal_density_method 'not measured'
_exptl_crystal_description chunk
_exptl_crystal_F_000 1848
_exptl_crystal_size_max 0.22
_exptl_crystal_size_mid 0.20
_exptl_crystal_size_min 0.14
_refine_diff_density_max 0.936
_refine_diff_density_min -0.676
_refine_ls_extinction_method none
_refine_ls_goodness_of_fit_ref 1.027
_refine_ls_hydrogen_treatment constr
_refine_ls_matrix_type full
_refine_ls_number_parameters 105
_refine_ls_number_reflns 2024
_refine_ls_number_restraints 0
_refine_ls_restrained_S_all 1.032
_refine_ls_R_factor_all 0.0488
_refine_ls_R_factor_gt 0.0311
_refine_ls_shift/su_max 0.000
_refine_ls_shift/su_mean 0.000
_refine_ls_structure_factor_coef Fsqd
_refine_ls_weighting_details 'calc w=1/[s^2^(Fo^2^)+(0.0297P)^2^] where P=(Fo^2^+2Fc^2^)/3'
_refine_ls_weighting_scheme calc
_refine_ls_wR_factor_gt 0.0630
_refine_ls_wR_factor_ref 0.0679
_reflns_number_gt 1535
_reflns_number_total 2024
_reflns_threshold_expression I>2\s(I)
_cod_data_source_file bg3107.cif
_cod_data_source_block III
_cod_database_code 2017374
_cod_database_fobs_code 2017374

loop_
_symmetry_equiv_pos_as_xyz
'x, y, z'
'-x+1/2, -y+1/2, z'
'-x, y+1/2, -z+1/2'
'x+1/2, -y, -z+1/2'
'-x, -y, -z'
'x-1/2, y-1/2, -z'
'x, -y-1/2, z-1/2'
'-x-1/2, y, z-1/2'

loop_
_atom_site_type_symbol
_atom_site_label
_atom_site_fract_x
_atom_site_fract_y
_atom_site_fract_z
_atom_site_U_iso_or_equiv
_atom_site_adp_type
_atom_site_calc_flag
_atom_site_refinement_flags
_atom_site_occupancy
_atom_site_disorder_assembly
_atom_site_disorder_group
N N1 0.3992(5) 0.1193(3) 0.1580(3) 0.0325(12) Uani d . 1 . .
H H1 0.4800 0.1206 0.1574 0.039 Uiso calc R 1 . .
Br Br1 0.61984(7) 0.36068(5) 0.30855(5) 0.0472(2) Uani d . 1 . .
Hg Hg1 0.7500 0.2500 0.41417(2) 0.04000(13) Uani d S 1 . .
O O1 0.6467(5) 0.1124(5) 0.1605(3) 0.0745(18) Uani d D 1 . .
H H1' 0.6956 0.1393 0.2009 0.112 Uiso d D 1 . .
H H2' 0.6796 0.0836 0.1210 0.112 Uiso d D 1 . .
C C2 0.3365(6) 0.1217(5) 0.0842(4) 0.0387(16) Uani d . 1 . .
Br Br2 0.87038(7) 0.37639(5) 0.50844(4) 0.0495(2) Uani d . 1 . .
C C3 0.2084(6) 0.1205(5) 0.0828(5) 0.0444(17) Uani d . 1 . .
H H3 0.1649 0.1217 0.0311 0.053 Uiso calc R 1 . .
Br Br3 0.43205(7) 0.12828(5) -0.01581(4) 0.0520(2) Uani d . 1 . .
C C4 0.1448(7) 0.1175(5) 0.1594(5) 0.0510(19) Uani d . 1 . .
H H4 0.0573 0.1172 0.1598 0.061 Uiso calc R 1 . .
Br Br4 0.43698(7) 0.10954(6) 0.33229(4) 0.0515(2) Uani d . 1 . .
C C5 0.2098(6) 0.1150(5) 0.2359(5) 0.0455(17) Uani d . 1 . .
H H5 0.1670 0.1136 0.2878 0.055 Uiso calc R 1 . .
C C6 0.3380(6) 0.1146(5) 0.2337(4) 0.0375(16) Uani d . 1 . .

loop_
_atom_site_aniso_label
_atom_site_aniso_U_11
_atom_site_aniso_U_22
_atom_site_aniso_U_33
_atom_site_aniso_U_12
_atom_site_aniso_U_13
_atom_site_aniso_U_23
N1 0.032(3) 0.033(3) 0.033(3) -0.002(2) -0.002(2) -0.001(2)
Br1 0.0459(4) 0.0526(4) 0.0431(4) 0.0068(3) -0.0010(3) 0.0139(3)
Hg1 0.0444(2) 0.0421(2) 0.0335(2) -0.00014(18) 0.000 0.000
O1 0.040(3) 0.139(6) 0.044(3) -0.007(3) 0.000(2) -0.001(3)
C2 0.046(4) 0.037(4) 0.034(4) -0.008(3) 0.001(3) 0.002(3)
Br2 0.0470(4) 0.0585(5) 0.0431(4) -0.0088(3) -0.0006(3) -0.0142(3)
C3 0.042(4) 0.048(4) 0.043(4) -0.007(3) -0.009(3) 0.005(3)
Br3 0.0569(4) 0.0650(5) 0.0340(4) -0.0051(4) 0.0045(3) 0.0041(3)
C4 0.041(4) 0.058(5) 0.055(5) 0.000(3) -0.001(4) -0.005(4)
Br4 0.0573(5) 0.0633(5) 0.0338(4) -0.0062(4) -0.0048(3) 0.0008(3)
C5 0.048(4) 0.045(4) 0.043(4) -0.003(3) 0.006(3) -0.003(3)
C6 0.048(4) 0.034(4) 0.030(4) -0.006(3) -0.006(3) 0.001(3)

loop_
_atom_type_symbol
_atom_type_description
_atom_type_scat_dispersion_real
_atom_type_scat_dispersion_imag
_atom_type_scat_source
C C 0.0033 0.0016 'International Tables Vol C Tables 4.2.6.8 and 6.1.1.4'
H H 0.0000 0.0000 'International Tables Vol C Tables 4.2.6.8 and 6.1.1.4'
N N 0.0061 0.0033 'International Tables Vol C Tables 4.2.6.8 and 6.1.1.4'
Br Br -0.2901 2.4595 'International Tables Vol C Tables 4.2.6.8 and 6.1.1.4'
Hg Hg -2.3894 9.2266 'International Tables Vol C Tables 4.2.6.8 and 6.1.1.4'
O O 0.0106 0.0060 'International Tables Vol C Tables 4.2.6.8 and 6.1.1.4'

loop_
_geom_angle_atom_site_label_1
_geom_angle_atom_site_label_2
_geom_angle_atom_site_label_3
_geom_angle_site_symmetry_1
_geom_angle_site_symmetry_3
_geom_angle
_geom_angle_publ_flag
C6 N1 C2 . . 121.2(5) ?
C6 N1 H1 . . 119.4 ?
C2 N1 H1 . . 119.4 ?
Br2 Hg1 Br2 . 2_655 110.82(3) ?
Br2 Hg1 Br1 . 2_655 118.19(2) ?
Br2 Hg1 Br1 2_655 2_655 104.00(3) ?
Br2 Hg1 Br1 . . 104.00(3) ?
Br2 Hg1 Br1 2_655 . 118.19(2) ?
Br1 Hg1 Br1 2_655 . 102.03(3) ?
H1' O1 H2' . . 118.8 ?
N1 C2 C3 . . 120.9(6) ?
N1 C2 Br3 . . 117.0(5) ?
C3 C2 Br3 . . 122.1(5) ?
C4 C3 C2 . . 118.6(6) ?
C4 C3 H3 . . 120.7 ?
C2 C3 H3 . . 120.7 ?
C5 C4 C3 . . 120.5(7) ?
C5 C4 H4 . . 119.8 ?
C3 C4 H4 . . 119.8 ?
C4 C5 C6 . . 118.7(6) ?
C4 C5 H5 . . 120.7 ?
C6 C5 H5 . . 120.7 ?
N1 C6 C5 . . 120.1(6) ?
N1 C6 Br4 . . 116.9(5) ?
C5 C6 Br4 . . 123.0(5) ?

loop_
_geom_bond_atom_site_label_1
_geom_bond_atom_site_label_2
_geom_bond_site_symmetry_2
_geom_bond_distance
_geom_bond_publ_flag
N1 C6 . 1.351(7) ?
N1 C2 . 1.331(7) ?
N1 H1 . 0.8600 ?
Br1 Hg1 . 2.6215(7) ?
Hg1 Br2 . 2.5928(7) ?
Hg1 Br2 2_655 2.5928(7) ?
Hg1 Br1 2_655 2.6215(7) ?
O1 H1' . 0.8951 ?
O1 H2' . 0.8093 ?
C2 C3 . 1.363(10) ?
C2 Br3 . 1.865(6) ?
C3 C4 . 1.375(9) ?
C3 H3 . 0.9300 ?
C4 C5 . 1.379(9) ?
C4 H4 . 0.9300 ?
Br4 C6 . 1.866(6) ?
C5 C6 . 1.364(9) ?
C5 H5 . 0.9300 ?

loop_
_geom_hbond_atom_site_label_D
_geom_hbond_atom_site_label_H
_geom_hbond_atom_site_label_A
_geom_hbond_site_symmetry_A
_geom_hbond_distance_DH
_geom_hbond_distance_HA
_geom_hbond_distance_DA
_geom_hbond_angle_DHA
N1 H1 O1 . 0.86 1.78 2.634(7) 174.7
O1 H1' Br1 2_655 0.90 2.58 3.412(5) 154.2
O1 H2' Br2 7_565 0.81 2.74 3.364(5) 135.6
C4 H4 Br1 2 0.93 3.01 3.664(7) 129.1
C5 H5 Br1 2 0.93 3.09 3.699(7) 124.9

loop_
_geom_torsion_atom_site_label_1
_geom_torsion_atom_site_label_2
_geom_torsion_atom_site_label_3
_geom_torsion_atom_site_label_4
_geom_torsion_site_symmetry_1
_geom_torsion_site_symmetry_2
_geom_torsion_site_symmetry_3
_geom_torsion_site_symmetry_4
_geom_torsion
_geom_torsion_publ_flag
C6 N1 C2 C3 . . . . 0.6(9) ?
C6 N1 C2 Br3 . . . . 179.9(4) ?
N1 C2 C3 C4 . . . . 0.5(9) ?
Br3 C2 C3 C4 . . . . -178.8(5) ?
C2 C3 C4 C5 . . . . -0.5(10) ?
C3 C4 C5 C6 . . . . -0.6(11) ?
C2 N1 C6 C5 . . . . -1.7(9) ?
C2 N1 C6 Br4 . . . . 179.0(5) ?
C4 C5 C6 N1 . . . . 1.7(9) ?
C4 C5 C6 Br4 . . . . -179.1(5) ?
